data_2312255
loop_
_publ_author_name
'Shahed, H.'
'Sharma, N.'
'Angst, M.'
'Voigt, J.'
'Per&#xdf;on, J'
'Prakash, P.'
'T&#xf6;rnroos, K W'
'Chernyshov, D.'
'Gildenast, H.'
'Ohl, M.'
'Saffarini, G.'
'Grzechnik, A.'
'Friese, K.'

_publ_section_title
;
 Structural insight into the cooperativity of spin crossover compounds.
;
_journal_issue 'Pt 5'
_journal_name_full 'Acta crystallographica Section B, Structural science, crystal engineering and materials'
_journal_page_first 354
_journal_page_last 367
_journal_paper_doi 10.1107/S2052520623005814
_journal_volume 79
_journal_year 2023
_chemical_formula_sum 'C10.86 H8 Fe0.29 N1.71 S0.57'
_chemical_formula_weight 196.75
_space_group_crystal_system orthorhombic
_space_group_IT_number 56
_space_group_name_Hall '-P 2ab 2ac'
_space_group_name_H-M_alt 'P c c n'
_atom_sites_solution_hydrogens geom
_audit_creation_method SHELXL-2019/2
_cell_angle_alpha 90
_cell_angle_beta 90
_cell_angle_gamma 90
_cell_formula_units_Z 14
_cell_length_a 12.3502(2)
_cell_length_b 14.7480(2)
_cell_length_c 18.2490(3)
_cell_measurement_reflns_used 5484
_cell_measurement_temperature 130(2)
_cell_measurement_theta_max 27.874
_cell_measurement_theta_min 1.969
_cell_volume 3323.89(9)
_computing_structure_refinement 'SHELXL-2019/2 (Sheldrick, 2019)'
_diffrn_ambient_temperature 293(2)
_diffrn_measured_fraction_theta_full 0.984
_diffrn_measured_fraction_theta_max 0.815
_diffrn_measurement_device_type '4-circle diffractometer'
_diffrn_radiation_type Synchrotron
_diffrn_radiation_wavelength 0.65524
_diffrn_reflns_av_R_equivalents 0.0748
_diffrn_reflns_av_unetI/netI 0.0573
_diffrn_reflns_Laue_measured_fraction_full 0.984
_diffrn_reflns_Laue_measured_fraction_max 0.815
_diffrn_reflns_limit_h_max 19
_diffrn_reflns_limit_h_min -19
_diffrn_reflns_limit_k_max 18
_diffrn_reflns_limit_k_min -18
_diffrn_reflns_limit_l_max 29
_diffrn_reflns_limit_l_min -30
_diffrn_reflns_number 34234
_diffrn_reflns_point_group_measured_fraction_full 0.984
_diffrn_reflns_point_group_measured_fraction_max 0.815
_diffrn_reflns_theta_full 23.150
_diffrn_reflns_theta_max 32.946
_diffrn_reflns_theta_min 1.983
_exptl_absorpt_coefficient_mu 0.452
_exptl_crystal_density_diffrn 1.376
_exptl_crystal_description irregular
_exptl_crystal_F_000 1424
_refine_diff_density_max 0.524
_refine_diff_density_min -0.338
_refine_diff_density_rms 0.074
_refine_ls_extinction_method none
_refine_ls_goodness_of_fit_ref 1.164
_refine_ls_hydrogen_treatment constr
_refine_ls_matrix_type full
_refine_ls_number_parameters 213
_refine_ls_number_reflns 6497
_refine_ls_number_restraints 0
_refine_ls_restrained_S_all 1.164
_refine_ls_R_factor_all 0.1134
_refine_ls_R_factor_gt 0.0757
_refine_ls_shift/su_max 0.000
_refine_ls_shift/su_mean 0.000
_refine_ls_structure_factor_coef Fsqd
_refine_ls_weighting_details 'w=1/[\s^2^(Fo^2^)+(0.0432P)^2^+2.3108P] where P=(Fo^2^+2Fc^2^)/3'
_refine_ls_weighting_scheme calc
_refine_ls_wR_factor_gt 0.1346
_refine_ls_wR_factor_ref 0.1478
_reflns_Friedel_coverage 0.000
_reflns_number_gt 4701
_reflns_number_total 6497
_reflns_threshold_expression 'I > 2\s(I)'
_cod_data_source_file Bia_Portho_130K.cif
_cod_data_source_block Bia_dw4400_130K
_cod_depositor_comments 'Adding full bibliography for 2312165--2312274.cif.'
_cod_database_code 2312255
_shelx_shelxl_version_number 2019/2
_shelx_space_group_comment
;
The symmetry employed for this shelxl refinement is uniquely defined
by the following loop, which should always be used as a source of
symmetry information in preference to the above space-group names.
They are only intended as comments.
;

loop_
_space_group_symop_operation_xyz
'x, y, z'
'-x+1/2, -y+1/2, z'
'-x, y+1/2, -z+1/2'
'x+1/2, -y, -z+1/2'
'-x, -y, -z'
'x-1/2, y-1/2, -z'
'x, -y-1/2, z-1/2'
'-x-1/2, y, z-1/2'

loop_
_atom_site_label
_atom_site_type_symbol
_atom_site_fract_x
_atom_site_fract_y
_atom_site_fract_z
_atom_site_U_iso_or_equiv
_atom_site_adp_type
_atom_site_occupancy
_atom_site_site_symmetry_order
_atom_site_calc_flag
_atom_site_refinement_flags_posn
_atom_site_refinement_flags_adp
_atom_site_refinement_flags_occupancy
_atom_site_disorder_assembly
_atom_site_disorder_group
Fe01 Fe 0.750000 0.750000 0.58984(2) 0.02386(11) Uani 1 2 d S T P . .
S002 S 0.84739(5) 0.56000(5) 0.39222(3) 0.03533(15) Uani 1 1 d . . . . .
N003 N 0.72539(14) 0.83882(13) 0.66832(9) 0.0253(4) Uani 1 1 d . . . . .
N004 N 0.79044(16) 0.66532(14) 0.51345(10) 0.0306(4) Uani 1 1 d . . . . .
N005 N 0.89570(15) 0.80298(13) 0.59522(10) 0.0270(4) Uani 1 1 d . . . . .
C006 C 0.62716(18) 0.84946(15) 0.70919(12) 0.0260(4) Uani 1 1 d . . . . .
C007 C 0.53267(18) 0.87480(16) 0.67335(12) 0.0276(4) Uani 1 1 d . . . . .
H007 H 0.533237 0.886278 0.623236 0.033 Uiso 1 1 calc R U . . .
C008 C 0.90828(19) 0.86520(17) 0.64901(13) 0.0298(5) Uani 1 1 d . . . . .
C009 C 0.80988(19) 0.88234(16) 0.68955(12) 0.0295(5) Uani 1 1 d . . . . .
H009 H 0.807827 0.922573 0.728769 0.035 Uiso 1 1 calc R U . . .
C00A C 0.62591(19) 0.83161(16) 0.78408(12) 0.0300(5) Uani 1 1 d . . . . .
H00A H 0.689121 0.814235 0.807951 0.036 Uiso 1 1 calc R U . . .
C00B C 0.43423(19) 0.86579(16) 0.78833(12) 0.0288(5) Uani 1 1 d . . . . .
C00C C 0.43757(19) 0.88279(16) 0.71310(12) 0.0281(4) Uani 1 1 d . . . . .
H00C H 0.374381 0.899895 0.689072 0.034 Uiso 1 1 calc R U . . .
C00D C 0.81278(18) 0.62218(16) 0.46269(12) 0.0269(4) Uani 1 1 d . . . . .
C00E C 0.53000(19) 0.83988(17) 0.82285(12) 0.0315(5) Uani 1 1 d . . . . .
H00E H 0.529510 0.827904 0.872886 0.038 Uiso 1 1 calc R U . . .
C00F C 0.33267(19) 0.88015(17) 0.83054(13) 0.0312(5) Uani 1 1 d . . . . .
C00G C 0.98198(19) 0.78293(18) 0.55306(13) 0.0331(5) Uani 1 1 d . . . . .
H00G H 0.974127 0.740975 0.515390 0.040 Uiso 1 1 calc R U . . .
C00H C 0.3378(2) 0.91410(18) 0.90191(13) 0.0364(5) Uani 1 1 d . . . . .
H00H H 0.404787 0.926523 0.922879 0.044 Uiso 1 1 calc R U . . .
C00I C 1.0064(2) 0.90817(19) 0.66214(15) 0.0378(6) Uani 1 1 d . . . . .
H00I H 1.012673 0.950677 0.699541 0.045 Uiso 1 1 calc R U . . .
C00J C 0.2313(2) 0.86209(18) 0.80093(14) 0.0362(5) Uani 1 1 d . . . . .
H00J H 0.226225 0.839390 0.753510 0.043 Uiso 1 1 calc R U . . .
C00K C 0.1372(2) 0.8775(2) 0.84118(17) 0.0428(6) Uani 1 1 d . . . . .
H00K H 0.069954 0.864873 0.820662 0.051 Uiso 1 1 calc R U . . .
C00L C 1.0944(2) 0.8868(2) 0.61882(16) 0.0430(6) Uani 1 1 d . . . . .
H00L H 1.160831 0.915016 0.626314 0.052 Uiso 1 1 calc R U . . .
C00M C 0.2437(2) 0.9295(2) 0.94196(14) 0.0430(6) Uani 1 1 d . . . . .
H00M H 0.248274 0.952126 0.989439 0.052 Uiso 1 1 calc R U . . .
C00N C 0.1439(2) 0.9115(2) 0.91166(16) 0.0460(7) Uani 1 1 d . . . . .
H00N H 0.081204 0.922140 0.938505 0.055 Uiso 1 1 calc R U . . .
C00O C 1.0820(2) 0.8230(2) 0.56421(15) 0.0407(6) Uani 1 1 d . . . . .
H00O H 1.140633 0.806912 0.535001 0.049 Uiso 1 1 calc R U . . .

loop_
_atom_site_aniso_label
_atom_site_aniso_U_11
_atom_site_aniso_U_22
_atom_site_aniso_U_33
_atom_site_aniso_U_23
_atom_site_aniso_U_13
_atom_site_aniso_U_12
Fe01 0.02578(19) 0.0253(2) 0.02053(18) 0.000 0.000 -0.00083(18)
S002 0.0367(3) 0.0426(4) 0.0267(3) -0.0071(2) 0.0075(2) 0.0003(3)
N003 0.0281(8) 0.0248(10) 0.0229(8) 0.0007(7) -0.0006(6) 0.0008(7)
N004 0.0336(9) 0.0322(11) 0.0260(9) -0.0004(8) 0.0018(7) -0.0010(8)
N005 0.0294(9) 0.0280(10) 0.0235(8) 0.0051(7) 0.0002(7) -0.0013(7)
C006 0.0294(10) 0.0224(11) 0.0261(10) -0.0002(8) 0.0000(8) 0.0017(8)
C007 0.0330(11) 0.0269(12) 0.0228(9) 0.0006(8) -0.0024(8) 0.0015(9)
C008 0.0304(10) 0.0293(13) 0.0297(11) 0.0044(9) -0.0031(8) -0.0026(9)
C009 0.0349(11) 0.0266(12) 0.0270(10) -0.0024(9) -0.0034(8) -0.0018(9)
C00A 0.0326(11) 0.0311(13) 0.0263(10) 0.0009(9) -0.0036(8) 0.0076(9)
C00B 0.0330(11) 0.0240(11) 0.0293(10) 0.0001(9) 0.0015(8) 0.0063(9)
C00C 0.0308(10) 0.0273(12) 0.0263(10) 0.0012(9) -0.0040(8) 0.0053(9)
C00D 0.0263(9) 0.0295(12) 0.0249(9) 0.0024(8) 0.0010(7) -0.0024(8)
C00E 0.0374(12) 0.0334(13) 0.0237(10) 0.0021(9) 0.0014(8) 0.0100(10)
C00F 0.0345(11) 0.0275(12) 0.0316(11) 0.0047(9) 0.0039(9) 0.0089(9)
C00G 0.0323(11) 0.0368(13) 0.0302(11) 0.0068(10) 0.0063(9) -0.0013(10)
C00H 0.0413(13) 0.0377(14) 0.0301(11) 0.0027(10) 0.0020(10) 0.0125(11)
C00I 0.0337(12) 0.0396(15) 0.0401(13) 0.0017(11) -0.0067(10) -0.0082(10)
C00J 0.0358(13) 0.0355(14) 0.0373(12) 0.0029(11) 0.0019(9) 0.0092(10)
C00K 0.0335(12) 0.0448(17) 0.0503(15) 0.0078(13) 0.0053(11) 0.0096(11)
C00L 0.0302(12) 0.0504(17) 0.0483(15) 0.0132(13) -0.0044(11) -0.0113(11)
C00M 0.0505(15) 0.0459(16) 0.0324(12) 0.0053(11) 0.0101(11) 0.0211(13)
C00N 0.0440(15) 0.0508(18) 0.0433(14) 0.0104(13) 0.0144(12) 0.0207(13)
C00O 0.0295(11) 0.0502(17) 0.0422(13) 0.0146(12) 0.0055(10) -0.0025(11)

loop_
_atom_type_symbol
_atom_type_description
_atom_type_scat_dispersion_real
_atom_type_scat_dispersion_imag
_atom_type_scat_source
Fe Fe 0.3265 0.6960 'International Tables Vol C Tables 4.2.6.8 and 6.1.1.4'
C C 0.0024 0.0013 'International Tables Vol C Tables 4.2.6.8 and 6.1.1.4'
H H 0.0000 0.0000 'International Tables Vol C Tables 4.2.6.8 and 6.1.1.4'
N N 0.0049 0.0027 'International Tables Vol C Tables 4.2.6.8 and 6.1.1.4'
S S 0.1051 0.1002 'International Tables Vol C Tables 4.2.6.8 and 6.1.1.4'

loop_
_geom_angle_atom_site_label_1
_geom_angle_atom_site_label_2
_geom_angle_atom_site_label_3
_geom_angle
_geom_angle_site_symmetry_1
_geom_angle_site_symmetry_3
_geom_angle_publ_flag
N004 Fe01 N004 87.95(12) 2_665 . ?
N004 Fe01 N005 93.23(8) 2_665 2_665 ?
N004 Fe01 N005 90.90(8) . 2_665 ?
N004 Fe01 N005 90.90(8) 2_665 . ?
N004 Fe01 N005 93.23(8) . . ?
N005 Fe01 N005 174.26(11) 2_665 . ?
N004 Fe01 N003 93.15(8) 2_665 . ?
N004 Fe01 N003 173.93(8) . . ?
N005 Fe01 N003 94.99(8) 2_665 . ?
N005 Fe01 N003 80.79(8) . . ?
N004 Fe01 N003 173.93(8) 2_665 2_665 ?
N004 Fe01 N003 93.15(8) . 2_665 ?
N005 Fe01 N003 80.79(8) 2_665 2_665 ?
N005 Fe01 N003 95.00(8) . 2_665 ?
N003 Fe01 N003 86.39(11) . 2_665 ?
C009 N003 C006 118.43(19) . . ?
C009 N003 Fe01 115.29(16) . . ?
C006 N003 Fe01 125.69(15) . . ?
C00D N004 Fe01 172.78(19) . . ?
C00G N005 C008 118.2(2) . . ?
C00G N005 Fe01 127.50(17) . . ?
C008 N005 Fe01 114.29(15) . . ?
C007 C006 C00A 120.3(2) . . ?
C007 C006 N003 119.72(19) . . ?
C00A C006 N003 119.98(19) . . ?
C00C C007 C006 119.2(2) . . ?
N005 C008 C00I 122.4(2) . . ?
N005 C008 C009 113.2(2) . . ?
C00I C008 C009 124.4(2) . . ?
N003 C009 C008 116.2(2) . . ?
C00E C00A C006 119.6(2) . . ?
C00E C00B C00C 117.9(2) . . ?
C00E C00B C00F 121.4(2) . . ?
C00C C00B C00F 120.6(2) . . ?
C007 C00C C00B 121.6(2) . . ?
N004 C00D S002 178.3(2) . . ?
C00A C00E C00B 121.3(2) . . ?
C00J C00F C00H 118.2(2) . . ?
C00J C00F C00B 122.1(2) . . ?
C00H C00F C00B 119.7(2) . . ?
N005 C00G C00O 121.9(3) . . ?
C00M C00H C00F 120.7(3) . . ?
C00L C00I C008 119.0(3) . . ?
C00F C00J C00K 121.0(3) . . ?
C00N C00K C00J 119.9(3) . . ?
C00O C00L C00I 118.8(2) . . ?
C00N C00M C00H 120.3(3) . . ?
C00M C00N C00K 119.8(2) . . ?
C00L C00O C00G 119.8(2) . . ?

loop_
_geom_bond_atom_site_label_1
_geom_bond_atom_site_label_2
_geom_bond_distance
_geom_bond_site_symmetry_2
_geom_bond_publ_flag
Fe01 N004 1.937(2) 2_665 ?
Fe01 N004 1.937(2) . ?
Fe01 N005 1.9642(19) 2_665 ?
Fe01 N005 1.9642(19) . ?
Fe01 N003 1.9646(19) . ?
Fe01 N003 1.9646(19) 2_665 ?
S002 C00D 1.636(2) . ?
N003 C009 1.285(3) . ?
N003 C006 1.433(3) . ?
N004 C00D 1.157(3) . ?
N005 C00G 1.347(3) . ?
N005 C008 1.353(3) . ?
C006 C007 1.389(3) . ?
C006 C00A 1.392(3) . ?
C007 C00C 1.386(3) . ?
C008 C00I 1.388(3) . ?
C008 C009 1.445(3) . ?
C00A C00E 1.385(3) . ?
C00B C00E 1.394(3) . ?
C00B C00C 1.396(3) . ?
C00B C00F 1.487(3) . ?
C00F C00J 1.389(4) . ?
C00F C00H 1.397(3) . ?
C00G C00O 1.384(4) . ?
C00H C00M 1.391(4) . ?
C00I C00L 1.380(4) . ?
C00J C00K 1.394(4) . ?
C00K C00N 1.383(4) . ?
C00L C00O 1.380(4) . ?
C00M C00N 1.377(4) . ?
